data_7716873
loop_
_publ_author_name
'Gao, Yifei'
'Yip, John H. K.'
'Lim, Eu Gene'
'Nguyen, Van Ha'

_publ_section_title
;
 <i>mer</i>-M(CO)<sub>3</sub>(PNP)<sup>0/+</sup> pincer complexes (M =
 W(0) or Re(I); PNP = 4,5-bis(diphenylphosphino)acridine): synthesis,
 spectroscopy and anti-Kasha emission.
;
_journal_issue 37
_journal_name_full 'Dalton transactions (Cambridge, England : 2003)'
_journal_page_first 15565
_journal_page_last 15575
_journal_paper_doi 10.1039/d4dt01899k
_journal_volume 53
_journal_year 2024
_chemical_formula_sum 'C83 H60 Cl6 N2 O6 P4 W2'
_chemical_formula_weight 1885.61
_space_group_crystal_system monoclinic
_space_group_IT_number 14
_space_group_name_Hall '-P 2yn'
_space_group_name_H-M_alt 'P 1 21/n 1'
_atom_sites_solution_hydrogens geom
_atom_sites_solution_primary Dual-space
_audit_creation_method SHELXL-2019/1
_audit_update_record
;
2024-08-03 deposited with the CCDC.	2024-08-23 downloaded from the CCDC.
;
_cell_angle_alpha 90
_cell_angle_beta 90.038(3)
_cell_angle_gamma 90
_cell_formula_units_Z 2
_cell_length_a 9.4778(6)
_cell_length_b 18.2165(12)
_cell_length_c 21.7061(14)
_cell_measurement_reflns_used 9940
_cell_measurement_temperature 100(2)
_cell_measurement_theta_max 28.29
_cell_measurement_theta_min 2.60
_cell_volume 3747.6(4)
_computing_cell_refinement 'APEX4 v2022.1-1 (Bruker AXS)'
_computing_data_collection 'APEX4 (Bruker AXS)'
_computing_data_reduction 'SAINT V8.32B (Bruker AXS Inc., 2014)'
_computing_molecular_graphics 'Bruker SHELXTL'
_computing_publication_material 'Bruker SHELXTL'
_computing_structure_refinement 'SHELXL--2014 (Sheldrick 2014)'
_computing_structure_solution 'SHELXT--(Sheldrick 2015)'
_diffrn_ambient_temperature 100(2)
_diffrn_measured_fraction_theta_full 0.997
_diffrn_measured_fraction_theta_max 0.995
_diffrn_measurement_device_type 'Bruker D8 Venture'
_diffrn_measurement_method '\f and \w scans'
_diffrn_radiation_type MoK\a
_diffrn_radiation_wavelength 0.71073
_diffrn_reflns_av_R_equivalents 0.0407
_diffrn_reflns_av_unetI/netI 0.0212
_diffrn_reflns_Laue_measured_fraction_full 0.997
_diffrn_reflns_Laue_measured_fraction_max 0.995
_diffrn_reflns_limit_h_max 12
_diffrn_reflns_limit_h_min -12
_diffrn_reflns_limit_k_max 24
_diffrn_reflns_limit_k_min -24
_diffrn_reflns_limit_l_max 28
_diffrn_reflns_limit_l_min -28
_diffrn_reflns_number 91202
_diffrn_reflns_point_group_measured_fraction_full 0.997
_diffrn_reflns_point_group_measured_fraction_max 0.995
_diffrn_reflns_theta_full 25.242
_diffrn_reflns_theta_max 28.332
_diffrn_reflns_theta_min 2.598
_diffrn_source 'Microfocus Sealed Tube'
_exptl_absorpt_coefficient_mu 3.423
_exptl_absorpt_correction_T_max 0.7457
_exptl_absorpt_correction_T_min 0.5065
_exptl_absorpt_correction_type multi-scan
_exptl_absorpt_process_details
; 
SADABS-2016/2 (Bruker,2016/2) was used for absorption correction. 
wR2(int) was 0.0806 before and 0.0578 after correction. 
The Ratio of minimum to maximum transmission is 0.6792. 
The \l/2 correction factor is not present. 
;
_exptl_crystal_colour 'Dark green'
_exptl_crystal_density_diffrn 1.671
_exptl_crystal_density_meas ?
_exptl_crystal_density_method 'Not Measured'
_exptl_crystal_description Block
_exptl_crystal_F_000 1860
_exptl_crystal_size_max 0.266
_exptl_crystal_size_mid 0.182
_exptl_crystal_size_min 0.163
_refine_diff_density_max 1.527
_refine_diff_density_min -2.077
_refine_diff_density_rms 0.130
_refine_ls_extinction_method none
_refine_ls_goodness_of_fit_ref 1.233
_refine_ls_hydrogen_treatment constr
_refine_ls_matrix_type full
_refine_ls_number_parameters 478
_refine_ls_number_reflns 9311
_refine_ls_number_restraints 0
_refine_ls_restrained_S_all 1.233
_refine_ls_R_factor_all 0.0436
_refine_ls_R_factor_gt 0.0359
_refine_ls_shift/su_max 0.002
_refine_ls_shift/su_mean 0.000
_refine_ls_structure_factor_coef Fsqd
_refine_ls_weighting_details 'w=1/[\s^2^(Fo^2^)+23.1367P] where P=(Fo^2^+2Fc^2^)/3'
_refine_ls_weighting_scheme calc
_refine_ls_wR_factor_gt 0.0840
_refine_ls_wR_factor_ref 0.0877
_reflns_Friedel_coverage 0.000
_reflns_number_gt 8229
_reflns_number_total 9311
_reflns_threshold_expression 'I > 2\s(I)'
_cod_data_source_file d4dt01899k2.cif
_cod_data_source_block H797
_cod_depositor_comments
;
The following automatic conversions were performed:

data item '_exptl_absorpt_correction_type' value 'Multi-scan' was
changed to 'multi-scan' in accordance with the
/home/data/users/saulius/crontab/automatic-downloads/rss-feeds/RSC/lib/dictionaries/cif_core.dic
dictionary named 'cif_core.dic' version 2.4.2 last updated on
2011-04-26.

data item '_exptl_crystal_density_meas' value 'Not Measured' was
changed to '?' -- the value is perceived as not measured.

Automatic conversion script
Id: cif_fix_values 8170 2020-07-09 18:12:32Z antanas 

 Adding full bibliography for 7716873--7716874.cif.
;
_cod_original_sg_symbol_H-M 'P 21/n'
_cod_database_code 7716873
_shelx_shelxl_version_number 2019/1
_shelx_space_group_comment
; 
The symmetry employed for this shelxl refinement is uniquely defined 
by the following loop, which should always be used as a source of 
symmetry information in preference to the above space-group names. 
They are only intended as comments. 
;
_computing_bruker_data_scaling 'SADABS V2012/1 (Bruker AXS Inc.)'

loop_
_space_group_symop_operation_xyz
'x, y, z'
'-x+1/2, y+1/2, -z+1/2'
'-x, -y, -z'
'x-1/2, -y-1/2, z-1/2'

loop_
_atom_site_label
_atom_site_type_symbol
_atom_site_fract_x
_atom_site_fract_y
_atom_site_fract_z
_atom_site_U_iso_or_equiv
_atom_site_adp_type
_atom_site_occupancy
_atom_site_site_symmetry_order
_atom_site_calc_flag
_atom_site_refinement_flags_posn
_atom_site_refinement_flags_adp
_atom_site_refinement_flags_occupancy
_atom_site_disorder_assembly
_atom_site_disorder_group
W1 W 0.41372(2) 0.57268(2) 0.30450(2) 0.01978(5) Uani 1 1 d . . . . .
Cl1 Cl 0.43162(18) 0.62675(10) 0.05993(7) 0.0504(4) Uani 1 1 d . . . . .
Cl2 Cl 0.5967(2) 0.76195(10) 0.05368(9) 0.0615(5) Uani 1 1 d . . . . .
Cl3 Cl 0.7822(3) 0.54677(15) 0.04796(12) 0.0356(5) Uani 0.5 1 d . . P . .
Cl4 Cl 1.0692(3) 0.56014(15) 0.09835(12) 0.0351(5) Uani 0.5 1 d . . P . .
P1 P 0.59250(12) 0.65157(7) 0.34646(6) 0.0229(2) Uani 1 1 d . . . . .
P2 P 0.29812(12) 0.45782(6) 0.28125(5) 0.0204(2) Uani 1 1 d . . . . .
O1 O 0.6305(4) 0.5457(2) 0.19546(17) 0.0358(8) Uani 1 1 d . . . . .
O2 O 0.2967(4) 0.6819(2) 0.20608(17) 0.0322(8) Uani 1 1 d . . . . .
O3 O 0.1533(4) 0.62340(19) 0.38568(16) 0.0301(7) Uani 1 1 d . . . . .
N1 N 0.5088(4) 0.4981(2) 0.37801(17) 0.0200(7) Uani 1 1 d . . . . .
C1 C 0.6131(4) 0.5229(3) 0.4164(2) 0.0211(8) Uani 1 1 d . . . . .
C2 C 0.6710(5) 0.5951(3) 0.4077(2) 0.0238(9) Uani 1 1 d . . . . .
C3 C 0.7796(5) 0.6182(3) 0.4445(2) 0.0265(10) Uani 1 1 d . . . . .
H3 H 0.817590 0.665884 0.438169 0.032 Uiso 1 1 calc R U . . .
C4 C 0.8372(5) 0.5740(3) 0.4915(2) 0.0270(9) Uani 1 1 d . . . . .
H4 H 0.913986 0.591257 0.515619 0.032 Uiso 1 1 calc R U . . .
C5 C 0.7818(5) 0.5063(3) 0.5019(2) 0.0252(9) Uani 1 1 d . . . . .
H5 H 0.819136 0.476872 0.534153 0.030 Uiso 1 1 calc R U . . .
C6 C 0.6687(5) 0.4789(3) 0.4653(2) 0.0235(9) Uani 1 1 d . . . . .
C7 C 0.6117(5) 0.4093(2) 0.4750(2) 0.0227(9) Uani 1 1 d . . . . .
H7 H 0.645267 0.379771 0.508050 0.027 Uiso 1 1 calc R U . . .
C8 C 0.5059(5) 0.3829(3) 0.4365(2) 0.0228(9) Uani 1 1 d . . . . .
C9 C 0.4436(5) 0.3122(3) 0.4456(2) 0.0257(9) Uani 1 1 d . . . . .
H9 H 0.475959 0.281728 0.478182 0.031 Uiso 1 1 calc R U . . .
C10 C 0.3392(5) 0.2883(3) 0.4083(2) 0.0262(9) Uani 1 1 d . . . . .
H10 H 0.296026 0.242029 0.415599 0.031 Uiso 1 1 calc R U . . .
C11 C 0.2941(5) 0.3323(3) 0.3581(2) 0.0243(9) Uani 1 1 d . . . . .
H11 H 0.221498 0.314520 0.331877 0.029 Uiso 1 1 calc R U . . .
C12 C 0.3525(5) 0.4000(3) 0.3463(2) 0.0218(9) Uani 1 1 d . . . . .
C13 C 0.4578(4) 0.4283(3) 0.3869(2) 0.0222(8) Uani 1 1 d . . . . .
C14 C 0.5664(5) 0.7404(3) 0.3842(2) 0.0261(10) Uani 1 1 d . . . . .
C15 C 0.4312(5) 0.7610(3) 0.4027(2) 0.0285(10) Uani 1 1 d . . . . .
H15 H 0.352663 0.730695 0.393151 0.034 Uiso 1 1 calc R U . . .
C16 C 0.4116(6) 0.8262(3) 0.4354(3) 0.0365(12) Uani 1 1 d . . . . .
H16 H 0.319579 0.840479 0.447968 0.044 Uiso 1 1 calc R U . . .
C17 C 0.5264(6) 0.8699(3) 0.4494(3) 0.0407(13) Uani 1 1 d . . . . .
H17 H 0.512949 0.913767 0.472284 0.049 Uiso 1 1 calc R U . . .
C18 C 0.6601(6) 0.8506(3) 0.4305(3) 0.0361(12) Uani 1 1 d . . . . .
H18 H 0.738401 0.881100 0.440102 0.043 Uiso 1 1 calc R U . . .
C19 C 0.6795(5) 0.7868(3) 0.3976(2) 0.0303(10) Uani 1 1 d . . . . .
H19 H 0.771393 0.774200 0.383793 0.036 Uiso 1 1 calc R U . . .
C20 C 0.7405(5) 0.6715(3) 0.2947(2) 0.0241(9) Uani 1 1 d . . . . .
C21 C 0.8612(5) 0.6280(3) 0.2932(2) 0.0278(10) Uani 1 1 d . . . . .
H21 H 0.874702 0.590941 0.323445 0.033 Uiso 1 1 calc R U . . .
C22 C 0.9617(5) 0.6385(3) 0.2479(2) 0.0306(10) Uani 1 1 d . . . . .
H22 H 1.044073 0.608851 0.247101 0.037 Uiso 1 1 calc R U . . .
C23 C 0.9421(5) 0.6926(3) 0.2034(2) 0.0318(11) Uani 1 1 d . . . . .
H23 H 1.010703 0.699577 0.172035 0.038 Uiso 1 1 calc R U . . .
C24 C 0.8228(6) 0.7361(3) 0.2049(2) 0.0326(11) Uani 1 1 d . . . . .
H24 H 0.810072 0.773462 0.174912 0.039 Uiso 1 1 calc R U . . .
C25 C 0.7217(5) 0.7254(3) 0.2499(2) 0.0311(11) Uani 1 1 d . . . . .
H25 H 0.639146 0.754970 0.250292 0.037 Uiso 1 1 calc R U . . .
C26 C 0.1071(5) 0.4424(2) 0.2815(2) 0.0222(9) Uani 1 1 d . . . . .
C27 C 0.0310(5) 0.4276(4) 0.2285(2) 0.0389(13) Uani 1 1 d . . . . .
H27 H 0.078304 0.424146 0.190049 0.047 Uiso 1 1 calc R U . . .
C28 C -0.1148(6) 0.4178(4) 0.2312(3) 0.0490(17) Uani 1 1 d . . . . .
H28 H -0.166179 0.408388 0.194456 0.059 Uiso 1 1 calc R U . . .
C29 C -0.1843(5) 0.4214(3) 0.2861(3) 0.0392(13) Uani 1 1 d . . . . .
H29 H -0.283296 0.413587 0.287801 0.047 Uiso 1 1 calc R U . . .
C30 C -0.1098(5) 0.4367(3) 0.3392(3) 0.0363(12) Uani 1 1 d . . . . .
H30 H -0.157643 0.439373 0.377580 0.044 Uiso 1 1 calc R U . . .
C31 C 0.0349(5) 0.4480(3) 0.3367(2) 0.0297(10) Uani 1 1 d . . . . .
H31 H 0.085012 0.459806 0.373321 0.036 Uiso 1 1 calc R U . . .
C32 C 0.3550(4) 0.4090(2) 0.2120(2) 0.0217(9) Uani 1 1 d . . . . .
C33 C 0.3871(5) 0.3342(3) 0.2109(2) 0.0258(9) Uani 1 1 d . . . . .
H33 H 0.375426 0.305468 0.247081 0.031 Uiso 1 1 calc R U . . .
C34 C 0.4361(5) 0.3014(3) 0.1569(2) 0.0291(10) Uani 1 1 d . . . . .
H34 H 0.458696 0.250632 0.156668 0.035 Uiso 1 1 calc R U . . .
C35 C 0.4521(5) 0.3424(3) 0.1038(2) 0.0312(11) Uani 1 1 d . . . . .
H35 H 0.486212 0.319890 0.067266 0.037 Uiso 1 1 calc R U . . .
C36 C 0.4183(5) 0.4161(3) 0.1041(2) 0.0285(10) Uani 1 1 d . . . . .
H36 H 0.427869 0.444171 0.067445 0.034 Uiso 1 1 calc R U . . .
C37 C 0.3699(5) 0.4497(3) 0.1581(2) 0.0256(9) Uani 1 1 d . . . . .
H37 H 0.347250 0.500527 0.157994 0.031 Uiso 1 1 calc R U . . .
C38 C 0.5571(5) 0.5514(3) 0.2376(2) 0.0269(10) Uani 1 1 d . . . . .
C39 C 0.3376(5) 0.6402(3) 0.2432(2) 0.0252(9) Uani 1 1 d . . . . .
C40 C 0.2510(5) 0.6041(3) 0.3585(2) 0.0228(9) Uani 1 1 d . . . . .
C41 C 0.5437(7) 0.6876(4) 0.0998(3) 0.0447(14) Uani 1 1 d . . . . .
H41A H 0.493921 0.706546 0.136664 0.054 Uiso 1 1 calc R U . . .
H41B H 0.628294 0.660645 0.114076 0.054 Uiso 1 1 calc R U . . .
C42 C 0.8933(12) 0.5389(7) 0.1134(5) 0.040(3) Uani 0.5 1 d . . P . .
H42A H 0.857926 0.572099 0.146095 0.048 Uiso 0.5 1 calc R U P . .
H42B H 0.887792 0.488054 0.129334 0.048 Uiso 0.5 1 calc R U P . .

loop_
_atom_site_aniso_label
_atom_site_aniso_U_11
_atom_site_aniso_U_22
_atom_site_aniso_U_33
_atom_site_aniso_U_23
_atom_site_aniso_U_13
_atom_site_aniso_U_12
W1 0.01585(8) 0.02093(9) 0.02256(9) 0.00248(7) -0.00169(6) -0.00016(7)
Cl1 0.0579(9) 0.0543(9) 0.0389(8) 0.0011(7) 0.0004(7) -0.0094(7)
Cl2 0.0846(13) 0.0468(9) 0.0533(10) 0.0019(8) -0.0021(9) -0.0127(9)
Cl3 0.0268(11) 0.0415(14) 0.0385(13) 0.0069(11) 0.0025(10) 0.0041(10)
Cl4 0.0246(11) 0.0418(15) 0.0390(13) -0.0007(11) 0.0012(10) 0.0031(10)
P1 0.0179(5) 0.0246(6) 0.0263(6) 0.0038(5) -0.0029(4) -0.0015(4)
P2 0.0174(5) 0.0228(5) 0.0210(5) 0.0016(4) 0.0001(4) 0.0006(4)
O1 0.0252(17) 0.047(2) 0.035(2) -0.0030(17) 0.0050(15) -0.0019(16)
O2 0.0289(18) 0.0332(19) 0.0345(19) 0.0097(15) 0.0002(15) 0.0061(15)
O3 0.0279(18) 0.0291(18) 0.0331(19) 0.0031(15) 0.0024(14) 0.0032(14)
N1 0.0157(16) 0.0214(18) 0.0227(18) 0.0029(14) 0.0002(14) 0.0034(14)
C1 0.0169(19) 0.024(2) 0.022(2) 0.0013(17) 0.0014(16) 0.0020(16)
C2 0.017(2) 0.027(2) 0.027(2) 0.0028(18) -0.0013(17) 0.0009(17)
C3 0.021(2) 0.030(2) 0.028(2) 0.0015(19) -0.0025(18) -0.0021(18)
C4 0.021(2) 0.036(3) 0.024(2) 0.001(2) -0.0055(17) 0.003(2)
C5 0.021(2) 0.031(2) 0.023(2) 0.0019(18) -0.0024(17) 0.0066(18)
C6 0.019(2) 0.029(2) 0.023(2) 0.0019(18) 0.0005(17) 0.0044(17)
C7 0.023(2) 0.024(2) 0.020(2) 0.0030(17) 0.0010(16) 0.0064(17)
C8 0.022(2) 0.024(2) 0.023(2) 0.0013(17) 0.0016(17) 0.0061(17)
C9 0.030(2) 0.024(2) 0.024(2) 0.0040(18) 0.0020(18) 0.0051(19)
C10 0.029(2) 0.021(2) 0.029(2) 0.0009(18) 0.0035(18) 0.0015(18)
C11 0.026(2) 0.024(2) 0.023(2) -0.0031(17) 0.0030(17) 0.0011(18)
C12 0.021(2) 0.023(2) 0.022(2) -0.0009(17) 0.0004(16) 0.0020(17)
C13 0.0183(19) 0.026(2) 0.022(2) -0.0026(18) 0.0009(16) 0.0020(18)
C14 0.026(2) 0.023(2) 0.029(2) 0.0018(18) -0.0054(18) -0.0018(18)
C15 0.026(2) 0.018(2) 0.041(3) 0.0027(19) -0.007(2) 0.0003(18)
C16 0.029(3) 0.030(3) 0.050(3) -0.005(2) -0.006(2) 0.008(2)
C17 0.041(3) 0.029(3) 0.052(3) -0.009(2) -0.010(3) 0.004(2)
C18 0.033(3) 0.029(3) 0.046(3) -0.002(2) -0.012(2) -0.005(2)
C19 0.020(2) 0.036(3) 0.034(3) 0.003(2) -0.0088(19) 0.001(2)
C20 0.022(2) 0.026(2) 0.025(2) 0.0038(18) -0.0030(17) -0.0061(18)
C21 0.021(2) 0.028(2) 0.034(3) 0.004(2) -0.0039(19) -0.0045(18)
C22 0.023(2) 0.030(3) 0.038(3) 0.004(2) 0.001(2) -0.0050(19)
C23 0.029(2) 0.035(3) 0.032(3) 0.006(2) 0.001(2) -0.011(2)
C24 0.034(3) 0.033(3) 0.031(3) 0.006(2) -0.002(2) -0.007(2)
C25 0.025(2) 0.033(3) 0.036(3) 0.006(2) -0.003(2) 0.001(2)
C26 0.021(2) 0.017(2) 0.028(2) -0.0001(17) 0.0008(17) 0.0004(16)
C27 0.022(2) 0.064(4) 0.031(3) -0.013(3) 0.0004(19) 0.003(3)
C28 0.024(3) 0.070(4) 0.053(4) -0.029(3) -0.005(2) -0.002(3)
C29 0.020(2) 0.031(3) 0.066(4) -0.008(3) 0.011(2) -0.001(2)
C30 0.029(3) 0.040(3) 0.040(3) 0.006(2) 0.012(2) 0.007(2)
C31 0.028(2) 0.035(3) 0.025(2) 0.000(2) 0.0037(19) 0.003(2)
C32 0.0169(19) 0.024(2) 0.024(2) -0.0011(17) -0.0004(16) 0.0024(16)
C33 0.020(2) 0.029(2) 0.028(2) 0.0003(19) 0.0005(17) 0.0034(18)
C34 0.026(2) 0.027(2) 0.034(3) -0.006(2) -0.0008(19) 0.0042(19)
C35 0.024(2) 0.042(3) 0.028(2) -0.005(2) 0.0011(19) 0.007(2)
C36 0.029(2) 0.035(3) 0.022(2) 0.0011(19) 0.0010(18) -0.001(2)
C37 0.022(2) 0.029(2) 0.026(2) 0.0028(18) -0.0010(17) 0.0026(18)
C38 0.021(2) 0.028(2) 0.031(2) 0.0049(19) -0.0065(19) -0.0050(18)
C39 0.019(2) 0.030(2) 0.027(2) 0.0002(19) 0.0012(17) -0.0008(18)
C40 0.023(2) 0.021(2) 0.024(2) 0.0025(17) -0.0043(17) 0.0010(17)
C41 0.045(3) 0.057(4) 0.032(3) 0.002(3) 0.000(2) -0.003(3)
C42 0.038(6) 0.043(6) 0.039(6) 0.002(5) 0.006(5) -0.005(5)

loop_
_atom_type_symbol
_atom_type_description
_atom_type_scat_dispersion_real
_atom_type_scat_dispersion_imag
_atom_type_scat_source
C C 0.0033 0.0016 'International Tables Vol C Tables 4.2.6.8 and 6.1.1.4'
H H 0.0000 0.0000 'International Tables Vol C Tables 4.2.6.8 and 6.1.1.4'
Cl Cl 0.1484 0.1585 'International Tables Vol C Tables 4.2.6.8 and 6.1.1.4'
N N 0.0061 0.0033 'International Tables Vol C Tables 4.2.6.8 and 6.1.1.4'
O O 0.0106 0.0060 'International Tables Vol C Tables 4.2.6.8 and 6.1.1.4'
P P 0.1023 0.0942 'International Tables Vol C Tables 4.2.6.8 and 6.1.1.4'
W W -0.8490 6.8722 'International Tables Vol C Tables 4.2.6.8 and 6.1.1.4'

loop_
_geom_angle_atom_site_label_1
_geom_angle_atom_site_label_2
_geom_angle_atom_site_label_3
_geom_angle
_geom_angle_site_symmetry_1
_geom_angle_site_symmetry_3
_geom_angle_publ_flag
C39 W1 C40 86.27(18) . . ?
C39 W1 C38 83.09(19) . . ?
C40 W1 C38 169.16(18) . . ?
C39 W1 N1 177.33(17) . . ?
C40 W1 N1 93.66(15) . . ?
C38 W1 N1 97.06(16) . . ?
C39 W1 P1 98.16(14) . . ?
C40 W1 P1 98.58(13) . . ?
C38 W1 P1 85.00(13) . . ?
N1 W1 P1 79.20(10) . . ?
C39 W1 P2 103.67(14) . . ?
C40 W1 P2 91.16(13) . . ?
C38 W1 P2 89.38(14) . . ?
N1 W1 P2 79.00(10) . . ?
P1 W1 P2 156.62(4) . . ?
C14 P1 C20 101.7(2) . . ?
C14 P1 C2 103.1(2) . . ?
C20 P1 C2 104.1(2) . . ?
C14 P1 W1 127.12(16) . . ?
C20 P1 W1 115.23(15) . . ?
C2 P1 W1 102.99(15) . . ?
C32 P2 C26 102.7(2) . . ?
C32 P2 C12 105.7(2) . . ?
C26 P2 C12 100.8(2) . . ?
C32 P2 W1 117.33(15) . . ?
C26 P2 W1 125.47(15) . . ?
C12 P2 W1 102.07(15) . . ?
C1 N1 C13 118.3(4) . . ?
C1 N1 W1 120.9(3) . . ?
C13 N1 W1 120.7(3) . . ?
N1 C1 C6 122.1(4) . . ?
N1 C1 C2 119.8(4) . . ?
C6 C1 C2 118.0(4) . . ?
C3 C2 C1 119.4(4) . . ?
C3 C2 P1 123.7(4) . . ?
C1 C2 P1 116.9(3) . . ?
C2 C3 C4 122.5(5) . . ?
C2 C3 H3 118.7 . . ?
C4 C3 H3 118.7 . . ?
C5 C4 C3 119.3(4) . . ?
C5 C4 H4 120.3 . . ?
C3 C4 H4 120.3 . . ?
C4 C5 C6 121.1(4) . . ?
C4 C5 H5 119.5 . . ?
C6 C5 H5 119.5 . . ?
C7 C6 C5 121.8(4) . . ?
C7 C6 C1 118.6(4) . . ?
C5 C6 C1 119.6(4) . . ?
C8 C7 C6 120.2(4) . . ?
C8 C7 H7 119.9 . . ?
C6 C7 H7 119.9 . . ?
C7 C8 C9 121.8(4) . . ?
C7 C8 C13 118.8(4) . . ?
C9 C8 C13 119.5(4) . . ?
C10 C9 C8 120.7(4) . . ?
C10 C9 H9 119.6 . . ?
C8 C9 H9 119.6 . . ?
C9 C10 C11 119.9(4) . . ?
C9 C10 H10 120.1 . . ?
C11 C10 H10 120.1 . . ?
C12 C11 C10 121.9(4) . . ?
C12 C11 H11 119.0 . . ?
C10 C11 H11 119.0 . . ?
C11 C12 C13 119.4(4) . . ?
C11 C12 P2 123.0(4) . . ?
C13 C12 P2 117.6(3) . . ?
N1 C13 C12 119.6(4) . . ?
N1 C13 C8 121.9(4) . . ?
C12 C13 C8 118.5(4) . . ?
C15 C14 C19 118.8(5) . . ?
C15 C14 P1 119.4(4) . . ?
C19 C14 P1 121.7(4) . . ?
C14 C15 C16 119.9(5) . . ?
C14 C15 H15 120.0 . . ?
C16 C15 H15 120.0 . . ?
C17 C16 C15 119.7(5) . . ?
C17 C16 H16 120.1 . . ?
C15 C16 H16 120.1 . . ?
C18 C17 C16 120.8(5) . . ?
C18 C17 H17 119.6 . . ?
C16 C17 H17 119.6 . . ?
C19 C18 C17 119.5(5) . . ?
C19 C18 H18 120.2 . . ?
C17 C18 H18 120.2 . . ?
C18 C19 C14 121.2(5) . . ?
C18 C19 H19 119.4 . . ?
C14 C19 H19 119.4 . . ?
C21 C20 C25 119.3(4) . . ?
C21 C20 P1 122.1(4) . . ?
C25 C20 P1 118.0(4) . . ?
C22 C21 C20 120.3(5) . . ?
C22 C21 H21 119.9 . . ?
C20 C21 H21 119.9 . . ?
C21 C22 C23 120.0(5) . . ?
C21 C22 H22 120.0 . . ?
C23 C22 H22 120.0 . . ?
C24 C23 C22 119.9(5) . . ?
C24 C23 H23 120.1 . . ?
C22 C23 H23 120.1 . . ?
C23 C24 C25 120.3(5) . . ?
C23 C24 H24 119.9 . . ?
C25 C24 H24 119.9 . . ?
C24 C25 C20 120.3(5) . . ?
C24 C25 H25 119.9 . . ?
C20 C25 H25 119.9 . . ?
C27 C26 C31 118.5(4) . . ?
C27 C26 P2 122.8(4) . . ?
C31 C26 P2 118.7(4) . . ?
C26 C27 C28 120.4(5) . . ?
C26 C27 H27 119.8 . . ?
C28 C27 H27 119.8 . . ?
C29 C28 C27 120.6(5) . . ?
C29 C28 H28 119.7 . . ?
C27 C28 H28 119.7 . . ?
C28 C29 C30 119.5(5) . . ?
C28 C29 H29 120.2 . . ?
C30 C29 H29 120.2 . . ?
C29 C30 C31 120.2(5) . . ?
C29 C30 H30 119.9 . . ?
C31 C30 H30 119.9 . . ?
C26 C31 C30 120.8(5) . . ?
C26 C31 H31 119.6 . . ?
C30 C31 H31 119.6 . . ?
C37 C32 C33 119.0(4) . . ?
C37 C32 P2 117.5(3) . . ?
C33 C32 P2 123.5(4) . . ?
C34 C33 C32 120.2(5) . . ?
C34 C33 H33 119.9 . . ?
C32 C33 H33 119.9 . . ?
C35 C34 C33 120.5(5) . . ?
C35 C34 H34 119.8 . . ?
C33 C34 H34 119.8 . . ?
C34 C35 C36 119.7(5) . . ?
C34 C35 H35 120.1 . . ?
C36 C35 H35 120.1 . . ?
C35 C36 C37 120.3(5) . . ?
C35 C36 H36 119.8 . . ?
C37 C36 H36 119.8 . . ?
C32 C37 C36 120.2(5) . . ?
C32 C37 H37 119.9 . . ?
C36 C37 H37 119.9 . . ?
O1 C38 W1 171.8(4) . . ?
O2 C39 W1 177.5(4) . . ?
O3 C40 W1 175.3(4) . . ?
Cl2 C41 Cl1 112.1(3) . . ?
Cl2 C41 H41A 109.2 . . ?
Cl1 C41 H41A 109.2 . . ?
Cl2 C41 H41B 109.2 . . ?
Cl1 C41 H41B 109.2 . . ?
H41A C41 H41B 107.9 . . ?
Cl4 C42 Cl3 113.5(6) . . ?
Cl4 C42 H42A 108.9 . . ?
Cl3 C42 H42A 108.9 . . ?
Cl4 C42 H42B 108.9 . . ?
Cl3 C42 H42B 108.9 . . ?
H42A C42 H42B 107.7 . . ?

loop_
_geom_bond_atom_site_label_1
_geom_bond_atom_site_label_2
_geom_bond_distance
_geom_bond_site_symmetry_2
_geom_bond_publ_flag
W1 C39 1.950(5) . ?
W1 C40 2.020(5) . ?
W1 C38 2.027(5) . ?
W1 N1 2.280(4) . ?
W1 P1 2.4008(12) . ?
W1 P2 2.4151(12) . ?
Cl1 C41 1.763(6) . ?
Cl2 C41 1.758(6) . ?
Cl3 C42 1.774(12) . ?
Cl4 C42 1.743(11) . ?
P1 C14 1.830(5) . ?
P1 C20 1.833(5) . ?
P1 C2 1.836(5) . ?
P2 C32 1.829(5) . ?
P2 C26 1.833(5) . ?
P2 C12 1.835(5) . ?
O1 C38 1.154(6) . ?
O2 C39 1.173(6) . ?
O3 C40 1.153(6) . ?
N1 C1 1.369(6) . ?
N1 C13 1.374(6) . ?
C1 C6 1.432(6) . ?
C1 C2 1.438(6) . ?
C2 C3 1.369(6) . ?
C3 C4 1.410(6) . ?
C3 H3 0.9500 . ?
C4 C5 1.358(7) . ?
C4 H4 0.9500 . ?
C5 C6 1.424(6) . ?
C5 H5 0.9500 . ?
C6 C7 1.395(7) . ?
C7 C8 1.390(6) . ?
C7 H7 0.9500 . ?
C8 C9 1.431(7) . ?
C8 C13 1.433(6) . ?
C9 C10 1.350(7) . ?
C9 H9 0.9500 . ?
C10 C11 1.418(7) . ?
C10 H10 0.9500 . ?
C11 C12 1.376(6) . ?
C11 H11 0.9500 . ?
C12 C13 1.427(6) . ?
C14 C15 1.395(7) . ?
C14 C19 1.396(7) . ?
C15 C16 1.396(7) . ?
C15 H15 0.9500 . ?
C16 C17 1.382(8) . ?
C16 H16 0.9500 . ?
C17 C18 1.378(8) . ?
C17 H17 0.9500 . ?
C18 C19 1.375(8) . ?
C18 H18 0.9500 . ?
C19 H19 0.9500 . ?
C20 C21 1.393(7) . ?
C20 C25 1.394(7) . ?
C21 C22 1.383(7) . ?
C21 H21 0.9500 . ?
C22 C23 1.391(7) . ?
C22 H22 0.9500 . ?
C23 C24 1.382(8) . ?
C23 H23 0.9500 . ?
C24 C25 1.382(7) . ?
C24 H24 0.9500 . ?
C25 H25 0.9500 . ?
C26 C27 1.384(7) . ?
C26 C31 1.384(6) . ?
C27 C28 1.394(7) . ?
C27 H27 0.9500 . ?
C28 C29 1.364(8) . ?
C28 H28 0.9500 . ?
C29 C30 1.379(8) . ?
C29 H29 0.9500 . ?
C30 C31 1.388(7) . ?
C30 H30 0.9500 . ?
C31 H31 0.9500 . ?
C32 C37 1.392(6) . ?
C32 C33 1.397(6) . ?
C33 C34 1.395(7) . ?
C33 H33 0.9500 . ?
C34 C35 1.381(7) . ?
C34 H34 0.9500 . ?
C35 C36 1.381(7) . ?
C35 H35 0.9500 . ?
C36 C37 1.400(7) . ?
C36 H36 0.9500 . ?
C37 H37 0.9500 . ?
C41 H41A 0.9900 . ?
C41 H41B 0.9900 . ?
C42 H42A 0.9900 . ?
C42 H42B 0.9900 . ?

loop_
_geom_torsion_atom_site_label_1
_geom_torsion_atom_site_label_2
_geom_torsion_atom_site_label_3
_geom_torsion_atom_site_label_4
_geom_torsion
_geom_torsion_site_symmetry_1
_geom_torsion_site_symmetry_2
_geom_torsion_site_symmetry_3
_geom_torsion_site_symmetry_4
_geom_torsion_publ_flag
C13 N1 C1 C6 -0.7(6) . . . . ?
W1 N1 C1 C6 176.1(3) . . . . ?
C13 N1 C1 C2 178.8(4) . . . . ?
W1 N1 C1 C2 -4.4(5) . . . . ?
N1 C1 C2 C3 -177.1(4) . . . . ?
C6 C1 C2 C3 2.4(7) . . . . ?
N1 C1 C2 P1 2.9(6) . . . . ?
C6 C1 C2 P1 -177.6(3) . . . . ?
C14 P1 C2 C3 -46.6(5) . . . . ?
C20 P1 C2 C3 59.2(5) . . . . ?
W1 P1 C2 C3 179.8(4) . . . . ?
C14 P1 C2 C1 133.3(4) . . . . ?
C20 P1 C2 C1 -120.8(4) . . . . ?
W1 P1 C2 C1 -0.2(4) . . . . ?
C1 C2 C3 C4 -0.5(7) . . . . ?
P1 C2 C3 C4 179.5(4) . . . . ?
C2 C3 C4 C5 -1.4(7) . . . . ?
C3 C4 C5 C6 1.4(7) . . . . ?
C4 C5 C6 C7 179.3(4) . . . . ?
C4 C5 C6 C1 0.6(7) . . . . ?
N1 C1 C6 C7 -1.7(7) . . . . ?
C2 C1 C6 C7 178.8(4) . . . . ?
N1 C1 C6 C5 177.1(4) . . . . ?
C2 C1 C6 C5 -2.4(6) . . . . ?
C5 C6 C7 C8 -176.9(4) . . . . ?
C1 C6 C7 C8 1.8(6) . . . . ?
C6 C7 C8 C9 -179.1(4) . . . . ?
C6 C7 C8 C13 0.4(6) . . . . ?
C7 C8 C9 C10 178.8(4) . . . . ?
C13 C8 C9 C10 -0.7(7) . . . . ?
C8 C9 C10 C11 2.4(7) . . . . ?
C9 C10 C11 C12 -0.9(7) . . . . ?
C10 C11 C12 C13 -2.4(7) . . . . ?
C10 C11 C12 P2 179.2(4) . . . . ?
C32 P2 C12 C11 -67.3(4) . . . . ?
C26 P2 C12 C11 39.3(4) . . . . ?
W1 P2 C12 C11 169.5(4) . . . . ?
C32 P2 C12 C13 114.3(4) . . . . ?
C26 P2 C12 C13 -139.1(3) . . . . ?
W1 P2 C12 C13 -8.9(4) . . . . ?
C1 N1 C13 C12 -177.8(4) . . . . ?
W1 N1 C13 C12 5.3(5) . . . . ?
C1 N1 C13 C8 3.0(6) . . . . ?
W1 N1 C13 C8 -173.8(3) . . . . ?
C11 C12 C13 N1 -175.1(4) . . . . ?
P2 C12 C13 N1 3.3(6) . . . . ?
C11 C12 C13 C8 4.0(6) . . . . ?
P2 C12 C13 C8 -177.5(3) . . . . ?
C7 C8 C13 N1 -2.9(6) . . . . ?
C9 C8 C13 N1 176.6(4) . . . . ?
C7 C8 C13 C12 178.0(4) . . . . ?
C9 C8 C13 C12 -2.5(6) . . . . ?
C20 P1 C14 C15 148.5(4) . . . . ?
C2 P1 C14 C15 -103.8(4) . . . . ?
W1 P1 C14 C15 13.9(5) . . . . ?
C20 P1 C14 C19 -34.6(5) . . . . ?
C2 P1 C14 C19 73.1(4) . . . . ?
W1 P1 C14 C19 -169.2(3) . . . . ?
C19 C14 C15 C16 -1.5(7) . . . . ?
P1 C14 C15 C16 175.5(4) . . . . ?
C14 C15 C16 C17 -0.2(8) . . . . ?
C15 C16 C17 C18 1.2(9) . . . . ?
C16 C17 C18 C19 -0.4(9) . . . . ?
C17 C18 C19 C14 -1.5(8) . . . . ?
C15 C14 C19 C18 2.4(8) . . . . ?
P1 C14 C19 C18 -174.5(4) . . . . ?
C14 P1 C20 C21 128.6(4) . . . . ?
C2 P1 C20 C21 21.7(5) . . . . ?
W1 P1 C20 C21 -90.3(4) . . . . ?
C14 P1 C20 C25 -60.7(4) . . . . ?
C2 P1 C20 C25 -167.6(4) . . . . ?
W1 P1 C20 C25 80.4(4) . . . . ?
C25 C20 C21 C22 0.3(7) . . . . ?
P1 C20 C21 C22 170.9(4) . . . . ?
C20 C21 C22 C23 -0.2(8) . . . . ?
C21 C22 C23 C24 0.5(8) . . . . ?
C22 C23 C24 C25 -0.9(8) . . . . ?
C23 C24 C25 C20 1.1(8) . . . . ?
C21 C20 C25 C24 -0.7(8) . . . . ?
P1 C20 C25 C24 -171.7(4) . . . . ?
C32 P2 C26 C27 -24.9(5) . . . . ?
C12 P2 C26 C27 -133.9(5) . . . . ?
W1 P2 C26 C27 112.7(4) . . . . ?
C32 P2 C26 C31 157.2(4) . . . . ?
C12 P2 C26 C31 48.1(4) . . . . ?
W1 P2 C26 C31 -65.2(4) . . . . ?
C31 C26 C27 C28 -0.8(9) . . . . ?
P2 C26 C27 C28 -178.7(5) . . . . ?
C26 C27 C28 C29 -1.0(10) . . . . ?
C27 C28 C29 C30 1.4(10) . . . . ?
C28 C29 C30 C31 -0.1(9) . . . . ?
C27 C26 C31 C30 2.1(8) . . . . ?
P2 C26 C31 C30 -179.8(4) . . . . ?
C29 C30 C31 C26 -1.7(8) . . . . ?
C26 P2 C32 C37 95.6(4) . . . . ?
C12 P2 C32 C37 -159.2(4) . . . . ?
W1 P2 C32 C37 -46.3(4) . . . . ?
C26 P2 C32 C33 -86.1(4) . . . . ?
C12 P2 C32 C33 19.1(4) . . . . ?
W1 P2 C32 C33 132.1(3) . . . . ?
C37 C32 C33 C34 1.3(7) . . . . ?
P2 C32 C33 C34 -177.0(4) . . . . ?
C32 C33 C34 C35 -0.7(7) . . . . ?
C33 C34 C35 C36 -0.5(7) . . . . ?
C34 C35 C36 C37 0.9(7) . . . . ?
C33 C32 C37 C36 -0.9(7) . . . . ?
P2 C32 C37 C36 177.6(4) . . . . ?
C35 C36 C37 C32 -0.3(7) . . . . ?
